data_4343214
loop_
_publ_author_name
'Ghiassi, Kamran B.'
'Walters, Daniel T.'
'Aristov, Michael M.'
'Loewen, Natalia D.'
'Berben, Louise A.'
'Rivera, Melissa'
'Olmstead, Marilyn M.'
'Balch, Alan L.'

_publ_section_title
;
 Formation of a Stable Complex, RuCl2(S2CPPh3)(PPh3)2, Containing an
 Unstable Zwitterion from the Reaction of RuCl2(PPh3)3 with Carbon
 Disulfide.
;
_journal_issue 9
_journal_name_full 'Inorganic chemistry'
_journal_page_first 4565
_journal_page_last 4573
_journal_paper_doi 10.1021/acs.inorgchem.5b00461
_journal_volume 54
_journal_year 2015
_chemical_formula_moiety 'C56 H45 Cl P3 Ru S3, 2(C H4 O), Cl'
_chemical_formula_sum 'C58 H53 Cl2 O2 P3 Ru S3'
_chemical_formula_weight 1143.06
_chemical_name_systematic
;
 [chlorobis(triphenylphosphine)(dithiocarboxytriphenylphosphine)-
 (thiocarbonyl)ruthenium(II)] chloride . 2 methanol cocrystal
;
_space_group_crystal_system triclinic
_space_group_IT_number 2
_space_group_name_Hall '-P 1'
_space_group_name_H-M_alt 'P -1'
_symmetry_space_group_name_Hall '-P 1'
_symmetry_space_group_name_H-M 'P -1'
_atom_sites_solution_hydrogens mixed
_atom_sites_solution_primary direct
_atom_sites_solution_secondary difmap
_audit_creation_method SHELXL-2014/7
_cell_angle_alpha 82.295(4)
_cell_angle_beta 72.142(4)
_cell_angle_gamma 87.187(4)
_cell_formula_units_Z 2
_cell_length_a 12.8823(17)
_cell_length_b 12.8979(16)
_cell_length_c 16.549(2)
_cell_measurement_reflns_used 9572
_cell_measurement_temperature 90(2)
_cell_measurement_theta_max 33.02
_cell_measurement_theta_min 2.29
_cell_volume 2593.5(6)
_computing_cell_refinement 'SAINT (Bruker, 2014)'
_computing_data_collection 'Apex2 (Bruker, 2014)'
_computing_data_reduction 'SAINT (Bruker, 2014)'
_computing_publication_material 'SHELXL-2014 (Sheldrick, 2014)'
_computing_structure_refinement 'SHELXL-2014/7 (Sheldrick, 2014)'
_computing_structure_solution 'SHELXS-2008 (Sheldrick, 2008)'
_diffrn_ambient_temperature 90(2)
_diffrn_detector_area_resol_mean 8.3
_diffrn_measured_fraction_theta_full 1.000
_diffrn_measured_fraction_theta_max 0.993
_diffrn_measurement_device_type 'Bruker Apex Duo'
_diffrn_measurement_method \w
_diffrn_radiation_type MoK\a
_diffrn_radiation_wavelength 0.71073
_diffrn_reflns_av_R_equivalents 0.0257
_diffrn_reflns_av_unetI/netI 0.0328
_diffrn_reflns_laue_measured_fraction_full 1.000
_diffrn_reflns_laue_measured_fraction_max 0.993
_diffrn_reflns_limit_h_max 18
_diffrn_reflns_limit_h_min -18
_diffrn_reflns_limit_k_max 18
_diffrn_reflns_limit_k_min -18
_diffrn_reflns_limit_l_max 24
_diffrn_reflns_limit_l_min -24
_diffrn_reflns_number 46032
_diffrn_reflns_point_group_measured_fraction_full 1.000
_diffrn_reflns_point_group_measured_fraction_max 0.993
_diffrn_reflns_theta_full 25.242
_diffrn_reflns_theta_max 31.563
_diffrn_reflns_theta_min 1.593
_diffrn_source 'fine-focus sealed tube'
_exptl_absorpt_coefficient_mu 0.662
_exptl_absorpt_correction_T_max 0.4353
_exptl_absorpt_correction_T_min 0.3953
_exptl_absorpt_correction_type multi-scan
_exptl_absorpt_process_details 'SADABS (Sheldrick, 2014)'
_exptl_crystal_colour orange
_exptl_crystal_density_diffrn 1.464
_exptl_crystal_description block
_exptl_crystal_F_000 1176
_exptl_crystal_size_max 0.210
_exptl_crystal_size_mid 0.160
_exptl_crystal_size_min 0.130
_refine_diff_density_max 0.676
_refine_diff_density_min -0.611
_refine_diff_density_rms 0.071
_refine_ls_extinction_method none
_refine_ls_goodness_of_fit_ref 1.026
_refine_ls_hydrogen_treatment mixed
_refine_ls_matrix_type full
_refine_ls_number_parameters 641
_refine_ls_number_reflns 17221
_refine_ls_number_restraints 0
_refine_ls_restrained_S_all 1.026
_refine_ls_R_factor_all 0.0352
_refine_ls_R_factor_gt 0.0273
_refine_ls_shift/su_max 0.002
_refine_ls_shift/su_mean 0.000
_refine_ls_structure_factor_coef Fsqd
_refine_ls_weighting_details 'w=1/[\s^2^(Fo^2^)+(0.0255P)^2^+1.2464P] where P=(Fo^2^+2Fc^2^)/3'
_refine_ls_weighting_scheme calc
_refine_ls_wR_factor_gt 0.0608
_refine_ls_wR_factor_ref 0.0639
_reflns_Friedel_coverage 0.000
_reflns_number_gt 14884
_reflns_number_total 17221
_reflns_threshold_expression 'I > 2\s(I)'
_cod_data_source_file ic5b00461_si_001.cif
_cod_data_source_block kbg172
_cod_database_code 4343214
_shelx_shelxl_version_number 2014/7
_shelx_space_group_comment
;
The symmetry employed for this shelxl refinement is uniquely defined
by the following loop, which should always be used as a source of
symmetry information in preference to the above space-group names.
They are only intended as comments.
;
_shelx_estimated_absorpt_t_min 0.873
_shelx_estimated_absorpt_t_max 0.919

loop_
_space_group_symop_operation_xyz
'x, y, z'
'-x, -y, -z'

loop_
_atom_site_label
_atom_site_type_symbol
_atom_site_fract_x
_atom_site_fract_y
_atom_site_fract_z
_atom_site_U_iso_or_equiv
_atom_site_adp_type
_atom_site_occupancy
_atom_site_site_symmetry_order
_atom_site_calc_flag
_atom_site_refinement_flags_posn
_atom_site_refinement_flags_adp
_atom_site_refinement_flags_occupancy
_atom_site_disorder_assembly
_atom_site_disorder_group
Ru1 Ru 0.78125(2) 0.47006(2) 0.33452(2) 0.00810(3) Uani 1 1 d . . . . .
Cl1 Cl 0.97250(2) 0.46517(3) 0.32537(2) 0.01327(6) Uani 1 1 d . . . . .
Cl2 Cl 0.68576(3) 1.03232(3) -0.14452(3) 0.02892(9) Uani 1 1 d . . . . .
P1 P 0.80849(3) 0.65653(3) 0.29626(2) 0.01011(6) Uani 1 1 d . . . . .
P2 P 0.77878(3) 0.28420(3) 0.37564(2) 0.00944(6) Uani 1 1 d . . . . .
P3 P 0.62383(3) 0.46724(3) 0.11563(2) 0.00966(6) Uani 1 1 d . . . . .
S1 S 0.61997(3) 0.48083(3) 0.29855(2) 0.01017(6) Uani 1 1 d . . . . .
S2 S 0.82437(3) 0.44179(3) 0.17910(2) 0.01168(6) Uani 1 1 d . . . . .
S3 S 0.63221(3) 0.49409(3) 0.53822(2) 0.01574(7) Uani 1 1 d . . . . .
C1 C 0.92138(11) 0.69751(10) 0.20047(8) 0.0122(2) Uani 1 1 d . . . . .
C2 C 1.01453(11) 0.74180(11) 0.20725(9) 0.0149(3) Uani 1 1 d . . . . .
H2 H 1.0194 0.7503 0.2621 0.018 Uiso 1 1 calc R U . . .
C3 C 1.10055(12) 0.77372(12) 0.13439(10) 0.0181(3) Uani 1 1 d . . . . .
H3 H 1.1635 0.8040 0.1397 0.022 Uiso 1 1 calc R U . . .
C4 C 1.09400(12) 0.76119(12) 0.05415(9) 0.0183(3) Uani 1 1 d . . . . .
H4 H 1.1525 0.7830 0.0044 0.022 Uiso 1 1 calc R U . . .
C5 C 1.00187(12) 0.71672(11) 0.04647(9) 0.0175(3) Uani 1 1 d . . . . .
H5 H 0.9976 0.7080 -0.0085 0.021 Uiso 1 1 calc R U . . .
C6 C 0.91601(11) 0.68496(11) 0.11907(9) 0.0144(2) Uani 1 1 d . . . . .
H6 H 0.8533 0.6546 0.1135 0.017 Uiso 1 1 calc R U . . .
C7 C 0.68993(11) 0.73103(10) 0.27993(9) 0.0127(2) Uani 1 1 d . . . . .
C8 C 0.69207(12) 0.80113(11) 0.20745(10) 0.0172(3) Uani 1 1 d . . . . .
H8 H 0.7576 0.8104 0.1611 0.021 Uiso 1 1 calc R U . . .
C9 C 0.59839(12) 0.85766(11) 0.20271(10) 0.0192(3) Uani 1 1 d . . . . .
H9 H 0.6002 0.9044 0.1528 0.023 Uiso 1 1 calc R U . . .
C10 C 0.50292(12) 0.84600(11) 0.27024(10) 0.0177(3) Uani 1 1 d . . . . .
H10 H 0.4398 0.8857 0.2672 0.021 Uiso 1 1 calc R U . . .
C11 C 0.49976(12) 0.77582(11) 0.34272(10) 0.0166(3) Uani 1 1 d . . . . .
H11 H 0.4342 0.7672 0.3890 0.020 Uiso 1 1 calc R U . . .
C12 C 0.59226(11) 0.71848(11) 0.34736(9) 0.0146(2) Uani 1 1 d . . . . .
H12 H 0.5893 0.6703 0.3967 0.018 Uiso 1 1 calc R U . . .
C13 C 0.83302(11) 0.72362(11) 0.37936(9) 0.0130(2) Uani 1 1 d . . . . .
C14 C 0.85434(11) 0.66940(11) 0.45140(9) 0.0145(2) Uani 1 1 d . . . . .
H14 H 0.8618 0.5954 0.4565 0.017 Uiso 1 1 calc R U . . .
C15 C 0.86482(12) 0.72344(12) 0.51607(10) 0.0188(3) Uani 1 1 d . . . . .
H15 H 0.8775 0.6860 0.5657 0.023 Uiso 1 1 calc R U . . .
C16 C 0.85668(12) 0.83178(13) 0.50793(10) 0.0213(3) Uani 1 1 d . . . . .
H16 H 0.8626 0.8685 0.5524 0.026 Uiso 1 1 calc R U . . .
C17 C 0.83987(13) 0.88652(12) 0.43479(11) 0.0217(3) Uani 1 1 d . . . . .
H17 H 0.8374 0.9608 0.4283 0.026 Uiso 1 1 calc R U . . .
C18 C 0.82670(12) 0.83334(11) 0.37116(10) 0.0179(3) Uani 1 1 d . . . . .
H18 H 0.8134 0.8712 0.3219 0.021 Uiso 1 1 calc R U . . .
C19 C 0.88357(11) 0.20735(10) 0.30623(8) 0.0119(2) Uani 1 1 d . . . . .
C20 C 0.87376(12) 0.18580(11) 0.22812(9) 0.0156(3) Uani 1 1 d . . . . .
H20 H 0.8148 0.2150 0.2092 0.019 Uiso 1 1 calc R U . . .
C21 C 0.94997(13) 0.12180(12) 0.17824(9) 0.0191(3) Uani 1 1 d . . . . .
H21 H 0.9425 0.1069 0.1256 0.023 Uiso 1 1 calc R U . . .
C22 C 1.03728(13) 0.07941(12) 0.20507(10) 0.0203(3) Uani 1 1 d . . . . .
H22 H 1.0888 0.0350 0.1712 0.024 Uiso 1 1 calc R U . . .
C23 C 1.04862(12) 0.10237(12) 0.28134(10) 0.0190(3) Uani 1 1 d . . . . .
H23 H 1.1088 0.0747 0.2992 0.023 Uiso 1 1 calc R U . . .
C24 C 0.97206(11) 0.16596(11) 0.33202(9) 0.0147(2) Uani 1 1 d . . . . .
H24 H 0.9803 0.1811 0.3843 0.018 Uiso 1 1 calc R U . . .
C25 C 0.65201(11) 0.21671(10) 0.38749(8) 0.0116(2) Uani 1 1 d . . . . .
C26 C 0.55258(11) 0.26465(11) 0.42620(8) 0.0130(2) Uani 1 1 d . . . . .
H26 H 0.5521 0.3324 0.4428 0.016 Uiso 1 1 calc R U . . .
C27 C 0.45430(11) 0.21411(12) 0.44069(9) 0.0167(3) Uani 1 1 d . . . . .
H27 H 0.3873 0.2476 0.4667 0.020 Uiso 1 1 calc R U . . .
C28 C 0.45425(12) 0.11482(12) 0.41717(10) 0.0189(3) Uani 1 1 d . . . . .
H28 H 0.3872 0.0807 0.4263 0.023 Uiso 1 1 calc R U . . .
C29 C 0.55231(13) 0.06537(12) 0.38032(10) 0.0188(3) Uani 1 1 d . . . . .
H29 H 0.5523 -0.0032 0.3653 0.023 Uiso 1 1 calc R U . . .
C30 C 0.65063(12) 0.11597(11) 0.36534(9) 0.0156(3) Uani 1 1 d . . . . .
H30 H 0.7174 0.0818 0.3398 0.019 Uiso 1 1 calc R U . . .
C31 C 0.79865(10) 0.24610(10) 0.48039(8) 0.0113(2) Uani 1 1 d . . . . .
C32 C 0.76372(11) 0.14768(11) 0.52532(9) 0.0141(2) Uani 1 1 d . . . . .
H32 H 0.7272 0.1026 0.5022 0.017 Uiso 1 1 calc R U . . .
C33 C 0.78198(12) 0.11530(12) 0.60346(9) 0.0169(3) Uani 1 1 d . . . . .
H33 H 0.7585 0.0482 0.6332 0.020 Uiso 1 1 calc R U . . .
C34 C 0.83451(12) 0.18113(12) 0.63803(9) 0.0176(3) Uani 1 1 d . . . . .
H34 H 0.8463 0.1594 0.6917 0.021 Uiso 1 1 calc R U . . .
C35 C 0.86982(11) 0.27876(12) 0.59395(9) 0.0162(3) Uani 1 1 d . . . . .
H35 H 0.9060 0.3236 0.6175 0.019 Uiso 1 1 calc R U . . .
C36 C 0.85238(11) 0.31125(11) 0.51534(8) 0.0135(2) Uani 1 1 d . . . . .
H36 H 0.8771 0.3779 0.4854 0.016 Uiso 1 1 calc R U . . .
C37 C 0.70944(11) 0.54318(11) 0.02276(8) 0.0134(2) Uani 1 1 d . . . . .
C38 C 0.80472(11) 0.49412(12) -0.02295(9) 0.0174(3) Uani 1 1 d . . . . .
H38 H 0.8183 0.4225 -0.0068 0.021 Uiso 1 1 calc R U . . .
C39 C 0.87921(13) 0.55037(14) -0.09181(10) 0.0240(3) Uani 1 1 d . . . . .
H39 H 0.9434 0.5170 -0.1234 0.029 Uiso 1 1 calc R U . . .
C40 C 0.86018(14) 0.65526(14) -0.11454(10) 0.0270(4) Uani 1 1 d . . . . .
H40 H 0.9116 0.6936 -0.1616 0.032 Uiso 1 1 calc R U . . .
C41 C 0.76686(15) 0.70456(13) -0.06928(10) 0.0260(3) Uani 1 1 d . . . . .
H41 H 0.7549 0.7767 -0.0851 0.031 Uiso 1 1 calc R U . . .
C42 C 0.68993(13) 0.64907(12) -0.00038(9) 0.0188(3) Uani 1 1 d . . . . .
H42 H 0.6254 0.6827 0.0303 0.023 Uiso 1 1 calc R U . . .
C43 C 0.48936(11) 0.51965(10) 0.15647(8) 0.0117(2) Uani 1 1 d . . . . .
C44 C 0.47251(12) 0.61939(11) 0.18361(9) 0.0158(3) Uani 1 1 d . . . . .
H44 H 0.5329 0.6618 0.1788 0.019 Uiso 1 1 calc R U . . .
C45 C 0.36657(12) 0.65530(12) 0.21753(10) 0.0198(3) Uani 1 1 d . . . . .
H45 H 0.3543 0.7238 0.2338 0.024 Uiso 1 1 calc R U . . .
C46 C 0.27878(12) 0.59159(13) 0.22775(10) 0.0202(3) Uani 1 1 d . . . . .
H46 H 0.2066 0.6164 0.2518 0.024 Uiso 1 1 calc R U . . .
C47 C 0.29519(12) 0.49185(12) 0.20324(9) 0.0181(3) Uani 1 1 d . . . . .
H47 H 0.2346 0.4480 0.2118 0.022 Uiso 1 1 calc R U . . .
C48 C 0.40053(11) 0.45628(11) 0.16619(9) 0.0146(2) Uani 1 1 d . . . . .
H48 H 0.4120 0.3890 0.1475 0.018 Uiso 1 1 calc R U . . .
C49 C 0.61451(10) 0.33601(10) 0.09494(8) 0.0118(2) Uani 1 1 d . . . . .
C50 C 0.61041(12) 0.31701(11) 0.01464(9) 0.0147(3) Uani 1 1 d . . . . .
H50 H 0.6205 0.3725 -0.0309 0.018 Uiso 1 1 calc R U . . .
C51 C 0.59140(12) 0.21600(12) 0.00233(10) 0.0182(3) Uani 1 1 d . . . . .
H51 H 0.5891 0.2023 -0.0521 0.022 Uiso 1 1 calc R U . . .
C52 C 0.57567(14) 0.13487(12) 0.06914(10) 0.0213(3) Uani 1 1 d . . . . .
H52 H 0.5614 0.0663 0.0605 0.026 Uiso 1 1 calc R U . . .
C53 C 0.58072(14) 0.15390(12) 0.14865(10) 0.0224(3) Uani 1 1 d . . . . .
H53 H 0.5708 0.0981 0.1940 0.027 Uiso 1 1 calc R U . . .
C54 C 0.60013(12) 0.25404(11) 0.16195(9) 0.0164(3) Uani 1 1 d . . . . .
H54 H 0.6037 0.2670 0.2162 0.020 Uiso 1 1 calc R U . . .
C55 C 0.68958(10) 0.46280(10) 0.19819(8) 0.0103(2) Uani 1 1 d . . . . .
C56 C 0.70718(10) 0.48563(10) 0.44491(8) 0.0113(2) Uani 1 1 d . . . . .
O1 O 0.68242(11) 0.90079(9) -0.28532(8) 0.0255(2) Uani 1 1 d . . . . .
H60 H 0.686(2) 0.9334(19) -0.2426(16) 0.050(7) Uiso 1 1 d . . . . .
C57 C 0.68883(15) 0.79229(13) -0.26075(11) 0.0273(3) Uani 1 1 d . . . . .
H57A H 0.6498 0.7759 -0.1997 0.041 Uiso 1 1 calc R U . . .
H57B H 0.7655 0.7711 -0.2715 0.041 Uiso 1 1 calc R U . . .
H57C H 0.6557 0.7545 -0.2940 0.041 Uiso 1 1 calc R U . . .
O2 O 0.7539(2) 0.91666(14) 0.00908(11) 0.0642(8) Uani 0.892(5) 1 d . . P A 1
H61 H 0.725(3) 0.946(3) -0.028(2) 0.077 Uiso 0.892(5) 1 d . U P A 1
C58 C 0.8336(3) 0.97464(19) 0.02476(16) 0.0473(8) Uani 0.892(5) 1 d . . P A 1
H58A H 0.7981 1.0238 0.0654 0.071 Uiso 0.892(5) 1 calc R U P A 1
H58B H 0.8771 1.0136 -0.0290 0.071 Uiso 0.892(5) 1 calc R U P A 1
H58C H 0.8813 0.9270 0.0488 0.071 Uiso 0.892(5) 1 calc R U P A 1
O3 O 0.7683(11) 1.0009(11) 0.0292(8) 0.032(4) Uiso 0.108(5) 1 d . . P A 2
H62 H 0.7559 1.0310 0.0732 0.038 Uiso 0.108(5) 1 calc R U P A 2
C59 C 0.8783(14) 0.9533(15) 0.0096(12) 0.023(4) Uiso 0.108(5) 1 d . . P A 2
H59A H 0.9304 1.0008 -0.0332 0.035 Uiso 0.108(5) 1 calc R U P A 2
H59B H 0.8777 0.8868 -0.0128 0.035 Uiso 0.108(5) 1 calc R U P A 2
H59C H 0.9001 0.9405 0.0619 0.035 Uiso 0.108(5) 1 calc R U P A 2

loop_
_atom_site_aniso_label
_atom_site_aniso_U_11
_atom_site_aniso_U_22
_atom_site_aniso_U_33
_atom_site_aniso_U_23
_atom_site_aniso_U_13
_atom_site_aniso_U_12
Ru1 0.00789(4) 0.00868(5) 0.00777(4) -0.00135(3) -0.00239(3) 0.00063(3)
Cl1 0.00946(13) 0.01617(14) 0.01394(14) -0.00088(11) -0.00373(11) 0.00062(11)
Cl2 0.02289(18) 0.0325(2) 0.0328(2) -0.01783(17) -0.00469(16) -0.00006(16)
P1 0.01006(14) 0.00932(14) 0.01109(14) -0.00147(11) -0.00332(12) -0.00005(11)
P2 0.00971(14) 0.00936(14) 0.00945(14) -0.00151(11) -0.00325(11) 0.00112(11)
P3 0.01048(14) 0.00990(14) 0.00911(14) -0.00159(11) -0.00370(11) 0.00103(11)
S1 0.00911(13) 0.01232(14) 0.00900(13) -0.00206(11) -0.00248(11) 0.00092(11)
S2 0.00938(13) 0.01526(15) 0.01026(14) -0.00255(11) -0.00264(11) 0.00173(11)
S3 0.01555(15) 0.01871(16) 0.01070(14) -0.00365(12) -0.00008(12) 0.00106(12)
C1 0.0113(6) 0.0111(6) 0.0131(6) -0.0006(4) -0.0026(5) 0.0002(4)
C2 0.0128(6) 0.0152(6) 0.0166(6) -0.0002(5) -0.0049(5) -0.0007(5)
C3 0.0129(6) 0.0192(7) 0.0210(7) -0.0003(5) -0.0039(5) -0.0019(5)
C4 0.0158(6) 0.0181(7) 0.0170(7) 0.0005(5) -0.0001(5) 0.0002(5)
C5 0.0198(7) 0.0175(7) 0.0134(6) -0.0012(5) -0.0028(5) 0.0004(5)
C6 0.0157(6) 0.0136(6) 0.0141(6) -0.0013(5) -0.0049(5) -0.0009(5)
C7 0.0125(6) 0.0101(6) 0.0163(6) -0.0026(5) -0.0052(5) 0.0009(4)
C8 0.0164(6) 0.0138(6) 0.0198(7) 0.0012(5) -0.0047(5) 0.0000(5)
C9 0.0219(7) 0.0135(6) 0.0232(7) 0.0015(5) -0.0103(6) 0.0024(5)
C10 0.0166(6) 0.0124(6) 0.0273(7) -0.0065(5) -0.0104(6) 0.0047(5)
C11 0.0141(6) 0.0154(6) 0.0209(7) -0.0059(5) -0.0051(5) 0.0030(5)
C12 0.0145(6) 0.0136(6) 0.0154(6) -0.0023(5) -0.0042(5) 0.0013(5)
C13 0.0116(6) 0.0132(6) 0.0144(6) -0.0047(5) -0.0032(5) -0.0009(5)
C14 0.0120(6) 0.0169(6) 0.0151(6) -0.0038(5) -0.0041(5) -0.0005(5)
C15 0.0158(6) 0.0256(8) 0.0169(7) -0.0075(6) -0.0059(5) 0.0008(6)
C16 0.0163(7) 0.0271(8) 0.0245(7) -0.0161(6) -0.0071(6) 0.0017(6)
C17 0.0210(7) 0.0180(7) 0.0294(8) -0.0121(6) -0.0093(6) 0.0023(6)
C18 0.0206(7) 0.0144(6) 0.0202(7) -0.0055(5) -0.0075(6) 0.0007(5)
C19 0.0126(6) 0.0100(6) 0.0123(6) -0.0019(4) -0.0026(5) 0.0013(4)
C20 0.0177(6) 0.0152(6) 0.0139(6) -0.0028(5) -0.0047(5) 0.0025(5)
C21 0.0236(7) 0.0188(7) 0.0145(6) -0.0065(5) -0.0039(5) 0.0039(6)
C22 0.0193(7) 0.0177(7) 0.0207(7) -0.0056(5) -0.0011(6) 0.0058(5)
C23 0.0156(6) 0.0190(7) 0.0208(7) -0.0021(5) -0.0043(5) 0.0065(5)
C24 0.0137(6) 0.0155(6) 0.0144(6) -0.0024(5) -0.0035(5) 0.0021(5)
C25 0.0126(6) 0.0117(6) 0.0111(6) -0.0002(4) -0.0048(5) -0.0007(4)
C26 0.0134(6) 0.0130(6) 0.0130(6) -0.0017(5) -0.0046(5) -0.0002(5)
C27 0.0127(6) 0.0202(7) 0.0164(6) -0.0011(5) -0.0037(5) -0.0016(5)
C28 0.0181(7) 0.0213(7) 0.0188(7) -0.0005(5) -0.0075(5) -0.0075(5)
C29 0.0234(7) 0.0146(6) 0.0205(7) -0.0039(5) -0.0086(6) -0.0041(5)
C30 0.0170(6) 0.0133(6) 0.0170(6) -0.0021(5) -0.0058(5) -0.0004(5)
C31 0.0105(5) 0.0131(6) 0.0096(5) -0.0012(4) -0.0028(4) 0.0035(4)
C32 0.0158(6) 0.0126(6) 0.0135(6) -0.0007(5) -0.0046(5) 0.0017(5)
C33 0.0179(6) 0.0164(6) 0.0142(6) 0.0018(5) -0.0038(5) 0.0029(5)
C34 0.0178(7) 0.0237(7) 0.0101(6) 0.0000(5) -0.0041(5) 0.0044(5)
C35 0.0144(6) 0.0225(7) 0.0122(6) -0.0032(5) -0.0046(5) 0.0013(5)
C36 0.0120(6) 0.0159(6) 0.0117(6) -0.0008(5) -0.0026(5) 0.0003(5)
C37 0.0158(6) 0.0154(6) 0.0095(6) 0.0000(5) -0.0048(5) -0.0031(5)
C38 0.0143(6) 0.0242(7) 0.0131(6) -0.0006(5) -0.0041(5) -0.0002(5)
C39 0.0166(7) 0.0400(9) 0.0142(7) 0.0002(6) -0.0034(5) -0.0071(6)
C40 0.0283(8) 0.0368(9) 0.0157(7) 0.0041(6) -0.0066(6) -0.0183(7)
C41 0.0419(10) 0.0184(7) 0.0195(7) 0.0036(6) -0.0125(7) -0.0115(7)
C42 0.0269(8) 0.0161(7) 0.0144(6) -0.0012(5) -0.0081(6) -0.0013(6)
C43 0.0121(6) 0.0134(6) 0.0109(5) -0.0022(4) -0.0053(5) 0.0027(5)
C44 0.0160(6) 0.0161(6) 0.0176(6) -0.0061(5) -0.0075(5) 0.0035(5)
C45 0.0193(7) 0.0210(7) 0.0236(7) -0.0120(6) -0.0107(6) 0.0083(6)
C46 0.0142(6) 0.0281(8) 0.0215(7) -0.0102(6) -0.0079(5) 0.0066(6)
C47 0.0125(6) 0.0237(7) 0.0195(7) -0.0042(6) -0.0065(5) 0.0005(5)
C48 0.0153(6) 0.0143(6) 0.0151(6) -0.0016(5) -0.0062(5) 0.0004(5)
C49 0.0108(5) 0.0118(6) 0.0130(6) -0.0034(5) -0.0036(5) 0.0015(4)
C50 0.0185(6) 0.0142(6) 0.0129(6) -0.0027(5) -0.0065(5) 0.0017(5)
C51 0.0228(7) 0.0173(7) 0.0180(7) -0.0070(5) -0.0095(6) 0.0028(5)
C52 0.0304(8) 0.0116(6) 0.0243(7) -0.0053(5) -0.0105(6) 0.0003(6)
C53 0.0354(9) 0.0128(6) 0.0196(7) 0.0000(5) -0.0103(6) 0.0000(6)
C54 0.0222(7) 0.0139(6) 0.0134(6) -0.0021(5) -0.0056(5) 0.0009(5)
C55 0.0112(5) 0.0096(5) 0.0104(5) -0.0017(4) -0.0037(4) 0.0004(4)
C56 0.0114(5) 0.0098(5) 0.0143(6) -0.0015(4) -0.0062(5) -0.0001(4)
O1 0.0389(7) 0.0176(5) 0.0225(6) 0.0022(4) -0.0141(5) -0.0074(5)
C57 0.0339(9) 0.0210(8) 0.0286(8) 0.0030(6) -0.0133(7) -0.0074(7)
O2 0.135(2) 0.0265(9) 0.0222(9) 0.0000(7) -0.0104(10) -0.0108(11)
C58 0.071(2) 0.0239(11) 0.0308(12) 0.0055(9) 0.0039(13) 0.0065(14)

loop_
_atom_type_symbol
_atom_type_description
_atom_type_scat_dispersion_real
_atom_type_scat_dispersion_imag
_atom_type_scat_source
C C 0.0033 0.0016 'International Tables Vol C Tables 4.2.6.8 and 6.1.1.4'
H H 0.0000 0.0000 'International Tables Vol C Tables 4.2.6.8 and 6.1.1.4'
Cl Cl 0.1484 0.1585 'International Tables Vol C Tables 4.2.6.8 and 6.1.1.4'
O O 0.0106 0.0060 'International Tables Vol C Tables 4.2.6.8 and 6.1.1.4'
P P 0.1023 0.0942 'International Tables Vol C Tables 4.2.6.8 and 6.1.1.4'
Ru Ru -1.2594 0.8363 'International Tables Vol C Tables 4.2.6.8 and 6.1.1.4'
S S 0.1246 0.1234 'International Tables Vol C Tables 4.2.6.8 and 6.1.1.4'

loop_
_geom_angle_atom_site_label_1
_geom_angle_atom_site_label_2
_geom_angle_atom_site_label_3
_geom_angle
C56 Ru1 S1 91.03(4)
C56 Ru1 P2 88.44(4)
S1 Ru1 P2 96.704(13)
C56 Ru1 P1 92.14(4)
S1 Ru1 P1 91.278(12)
P2 Ru1 P1 171.986(12)
C56 Ru1 Cl1 105.95(4)
S1 Ru1 Cl1 162.610(12)
P2 Ru1 Cl1 87.647(12)
P1 Ru1 Cl1 84.507(12)
C56 Ru1 S2 162.01(4)
S1 Ru1 S2 71.307(12)
P2 Ru1 S2 90.226(13)
P1 Ru1 S2 91.661(13)
Cl1 Ru1 S2 91.912(12)
C1 P1 C13 104.17(6)
C1 P1 C7 104.80(6)
C13 P1 C7 100.23(6)
C1 P1 Ru1 116.27(4)
C13 P1 Ru1 114.42(5)
C7 P1 Ru1 115.08(4)
C31 P2 C19 102.62(6)
C31 P2 C25 101.88(6)
C19 P2 C25 103.47(6)
C31 P2 Ru1 113.55(4)
C19 P2 Ru1 116.58(4)
C25 P2 Ru1 116.73(4)
C49 P3 C37 110.44(6)
C49 P3 C43 109.24(6)
C37 P3 C43 114.72(6)
C49 P3 C55 107.81(6)
C37 P3 C55 106.71(6)
C43 P3 C55 107.64(6)
C55 S1 Ru1 90.08(5)
C55 S2 Ru1 82.94(4)
C2 C1 C6 118.81(12)
C2 C1 P1 120.49(10)
C6 C1 P1 120.70(10)
C3 C2 C1 120.71(13)
C3 C2 H2 119.6
C1 C2 H2 119.6
C4 C3 C2 119.88(14)
C4 C3 H3 120.1
C2 C3 H3 120.1
C3 C4 C5 120.02(13)
C3 C4 H4 120.0
C5 C4 H4 120.0
C6 C5 C4 120.14(14)
C6 C5 H5 119.9
C4 C5 H5 119.9
C5 C6 C1 120.43(13)
C5 C6 H6 119.8
C1 C6 H6 119.8
C8 C7 C12 118.78(13)
C8 C7 P1 124.65(11)
C12 C7 P1 116.52(10)
C7 C8 C9 120.31(13)
C7 C8 H8 119.8
C9 C8 H8 119.8
C10 C9 C8 120.43(14)
C10 C9 H9 119.8
C8 C9 H9 119.8
C9 C10 C11 119.70(13)
C9 C10 H10 120.1
C11 C10 H10 120.1
C12 C11 C10 120.11(13)
C12 C11 H11 119.9
C10 C11 H11 119.9
C11 C12 C7 120.64(13)
C11 C12 H12 119.7
C7 C12 H12 119.7
C14 C13 C18 119.17(13)
C14 C13 P1 122.26(10)
C18 C13 P1 118.55(11)
C13 C14 C15 120.28(13)
C13 C14 H14 119.9
C15 C14 H14 119.9
C16 C15 C14 120.03(14)
C16 C15 H15 120.0
C14 C15 H15 120.0
C15 C16 C17 119.97(14)
C15 C16 H16 120.0
C17 C16 H16 120.0
C18 C17 C16 120.36(14)
C18 C17 H17 119.8
C16 C17 H17 119.8
C17 C18 C13 120.12(14)
C17 C18 H18 119.9
C13 C18 H18 119.9
C24 C19 C20 119.14(12)
C24 C19 P2 120.31(10)
C20 C19 P2 120.50(10)
C21 C20 C19 120.22(13)
C21 C20 H20 119.9
C19 C20 H20 119.9
C20 C21 C22 120.30(14)
C20 C21 H21 119.8
C22 C21 H21 119.8
C23 C22 C21 119.66(13)
C23 C22 H22 120.2
C21 C22 H22 120.2
C22 C23 C24 120.36(14)
C22 C23 H23 119.8
C24 C23 H23 119.8
C19 C24 C23 120.29(13)
C19 C24 H24 119.9
C23 C24 H24 119.9
C30 C25 C26 118.55(12)
C30 C25 P2 122.67(10)
C26 C25 P2 118.60(10)
C27 C26 C25 120.74(13)
C27 C26 H26 119.6
C25 C26 H26 119.6
C28 C27 C26 119.99(13)
C28 C27 H27 120.0
C26 C27 H27 120.0
C27 C28 C29 119.94(13)
C27 C28 H28 120.0
C29 C28 H28 120.0
C28 C29 C30 120.16(14)
C28 C29 H29 119.9
C30 C29 H29 119.9
C29 C30 C25 120.59(13)
C29 C30 H30 119.7
C25 C30 H30 119.7
C36 C31 C32 118.90(12)
C36 C31 P2 121.40(10)
C32 C31 P2 119.64(10)
C33 C32 C31 120.66(13)
C33 C32 H32 119.7
C31 C32 H32 119.7
C34 C33 C32 119.96(13)
C34 C33 H33 120.0
C32 C33 H33 120.0
C33 C34 C35 119.90(13)
C33 C34 H34 120.1
C35 C34 H34 120.1
C34 C35 C36 120.33(13)
C34 C35 H35 119.8
C36 C35 H35 119.8
C35 C36 C31 120.25(13)
C35 C36 H36 119.9
C31 C36 H36 119.9
C42 C37 C38 120.15(13)
C42 C37 P3 123.11(11)
C38 C37 P3 116.49(11)
C39 C38 C37 119.84(15)
C39 C38 H38 120.1
C37 C38 H38 120.1
C40 C39 C38 120.04(16)
C40 C39 H39 120.0
C38 C39 H39 120.0
C41 C40 C39 120.49(15)
C41 C40 H40 119.8
C39 C40 H40 119.8
C40 C41 C42 120.46(15)
C40 C41 H41 119.8
C42 C41 H41 119.8
C41 C42 C37 119.01(15)
C41 C42 H42 120.5
C37 C42 H42 120.5
C48 C43 C44 120.15(12)
C48 C43 P3 118.40(10)
C44 C43 P3 121.31(10)
C45 C44 C43 119.22(13)
C45 C44 H44 120.4
C43 C44 H44 120.4
C46 C45 C44 120.28(14)
C46 C45 H45 119.9
C44 C45 H45 119.9
C45 C46 C47 120.63(13)
C45 C46 H46 119.7
C47 C46 H46 119.7
C46 C47 C48 119.77(14)
C46 C47 H47 120.1
C48 C47 H47 120.1
C47 C48 C43 119.87(13)
C47 C48 H48 120.1
C43 C48 H48 120.1
C50 C49 C54 120.34(12)
C50 C49 P3 119.94(10)
C54 C49 P3 119.40(10)
C51 C50 C49 119.26(13)
C51 C50 H50 120.4
C49 C50 H50 120.4
C52 C51 C50 120.43(13)
C52 C51 H51 119.8
C50 C51 H51 119.8
C51 C52 C53 120.14(14)
C51 C52 H52 119.9
C53 C52 H52 119.9
C54 C53 C52 120.21(14)
C54 C53 H53 119.9
C52 C53 H53 119.9
C53 C54 C49 119.61(13)
C53 C54 H54 120.2
C49 C54 H54 120.2
S1 C55 S2 115.58(7)
S1 C55 P3 121.87(8)
S2 C55 P3 122.55(7)
S3 C56 Ru1 173.69(9)
C57 O1 H60 108.0(16)
O1 C57 H57A 109.5
O1 C57 H57B 109.5
H57A C57 H57B 109.5
O1 C57 H57C 109.5
H57A C57 H57C 109.5
H57B C57 H57C 109.5
C58 O2 H61 115(3)
O2 C58 H58A 109.5
O2 C58 H58B 109.5
H58A C58 H58B 109.5
O2 C58 H58C 109.5
H58A C58 H58C 109.5
H58B C58 H58C 109.5
C59 O3 H62 109.5
O3 C59 H59A 109.5
O3 C59 H59B 109.5
H59A C59 H59B 109.5
O3 C59 H59C 109.5
H59A C59 H59C 109.5
H59B C59 H59C 109.5

loop_
_geom_bond_atom_site_label_1
_geom_bond_atom_site_label_2
_geom_bond_distance
Ru1 C56 1.8162(13)
Ru1 S1 2.3234(4)
Ru1 P2 2.4016(4)
Ru1 P1 2.4179(5)
Ru1 Cl1 2.4199(5)
Ru1 S2 2.5322(5)
P1 C1 1.8287(14)
P1 C13 1.8310(14)
P1 C7 1.8354(14)
P2 C31 1.8286(13)
P2 C19 1.8295(13)
P2 C25 1.8331(14)
P3 C49 1.7880(14)
P3 C37 1.7890(14)
P3 C43 1.7900(14)
P3 C55 1.8087(13)
S1 C55 1.6692(13)
S2 C55 1.6819(13)
S3 C56 1.5651(14)
C1 C2 1.3949(19)
C1 C6 1.4008(19)
C2 C3 1.394(2)
C2 H2 0.9500
C3 C4 1.387(2)
C3 H3 0.9500
C4 C5 1.390(2)
C4 H4 0.9500
C5 C6 1.3900(19)
C5 H5 0.9500
C6 H6 0.9500
C7 C8 1.3958(19)
C7 C12 1.4017(19)
C8 C9 1.397(2)
C8 H8 0.9500
C9 C10 1.383(2)
C9 H9 0.9500
C10 C11 1.394(2)
C10 H10 0.9500
C11 C12 1.3883(19)
C11 H11 0.9500
C12 H12 0.9500
C13 C14 1.3943(19)
C13 C18 1.404(2)
C14 C15 1.3956(19)
C14 H14 0.9500
C15 C16 1.388(2)
C15 H15 0.9500
C16 C17 1.388(2)
C16 H16 0.9500
C17 C18 1.386(2)
C17 H17 0.9500
C18 H18 0.9500
C19 C24 1.3944(19)
C19 C20 1.4015(19)
C20 C21 1.390(2)
C20 H20 0.9500
C21 C22 1.393(2)
C21 H21 0.9500
C22 C23 1.386(2)
C22 H22 0.9500
C23 C24 1.3952(19)
C23 H23 0.9500
C24 H24 0.9500
C25 C30 1.3989(19)
C25 C26 1.3994(18)
C26 C27 1.3922(19)
C26 H26 0.9500
C27 C28 1.388(2)
C27 H27 0.9500
C28 C29 1.388(2)
C28 H28 0.9500
C29 C30 1.392(2)
C29 H29 0.9500
C30 H30 0.9500
C31 C36 1.3972(19)
C31 C32 1.4016(19)
C32 C33 1.3907(19)
C32 H32 0.9500
C33 C34 1.389(2)
C33 H33 0.9500
C34 C35 1.390(2)
C34 H34 0.9500
C35 C36 1.3937(19)
C35 H35 0.9500
C36 H36 0.9500
C37 C42 1.400(2)
C37 C38 1.401(2)
C38 C39 1.386(2)
C38 H38 0.9500
C39 C40 1.385(3)
C39 H39 0.9500
C40 C41 1.382(3)
C40 H40 0.9500
C41 C42 1.397(2)
C41 H41 0.9500
C42 H42 0.9500
C43 C48 1.3953(19)
C43 C44 1.4042(19)
C44 C45 1.389(2)
C44 H44 0.9500
C45 C46 1.386(2)
C45 H45 0.9500
C46 C47 1.387(2)
C46 H46 0.9500
C47 C48 1.3899(19)
C47 H47 0.9500
C48 H48 0.9500
C49 C50 1.4001(18)
C49 C54 1.4004(19)
C50 C51 1.390(2)
C50 H50 0.9500
C51 C52 1.390(2)
C51 H51 0.9500
C52 C53 1.392(2)
C52 H52 0.9500
C53 C54 1.386(2)
C53 H53 0.9500
C54 H54 0.9500
O1 C57 1.410(2)
O1 H60 0.88(3)
C57 H57A 0.9800
C57 H57B 0.9800
C57 H57C 0.9800
O2 C58 1.404(4)
O2 H61 0.84(4)
C58 H58A 0.9800
C58 H58B 0.9800
C58 H58C 0.9800
O3 C59 1.48(2)
O3 H62 0.8400
C59 H59A 0.9800
C59 H59B 0.9800
C59 H59C 0.9800

loop_
_geom_hbond_atom_site_label_D
_geom_hbond_atom_site_label_H
_geom_hbond_atom_site_label_A
_geom_hbond_distance_DH
_geom_hbond_distance_HA
_geom_hbond_distance_DA
_geom_hbond_angle_DHA
O1 H60 Cl2 0.88(3) 2.20(3) 3.0722(13) 173(2)
O2 H61 Cl2 0.84(4) 2.28(4) 3.111(2) 168(3)

loop_
_geom_torsion_atom_site_label_1
_geom_torsion_atom_site_label_2
_geom_torsion_atom_site_label_3
_geom_torsion_atom_site_label_4
_geom_torsion
C13 P1 C1 C2 17.03(13)
C7 P1 C1 C2 121.88(11)
Ru1 P1 C1 C2 -109.84(11)
C13 P1 C1 C6 -163.02(11)
C7 P1 C1 C6 -58.17(12)
Ru1 P1 C1 C6 70.10(12)
C6 C1 C2 C3 0.4(2)
P1 C1 C2 C3 -179.63(11)
C1 C2 C3 C4 -0.2(2)
C2 C3 C4 C5 -0.1(2)
C3 C4 C5 C6 0.2(2)
C4 C5 C6 C1 0.1(2)
C2 C1 C6 C5 -0.4(2)
P1 C1 C6 C5 179.69(11)
C1 P1 C7 C8 0.90(14)
C13 P1 C7 C8 108.66(13)
Ru1 P1 C7 C8 -128.08(11)
C1 P1 C7 C12 -176.44(10)
C13 P1 C7 C12 -68.68(12)
Ru1 P1 C7 C12 54.57(11)
C12 C7 C8 C9 0.2(2)
P1 C7 C8 C9 -177.14(11)
C7 C8 C9 C10 1.0(2)
C8 C9 C10 C11 -1.3(2)
C9 C10 C11 C12 0.5(2)
C10 C11 C12 C7 0.6(2)
C8 C7 C12 C11 -0.9(2)
P1 C7 C12 C11 176.57(11)
C1 P1 C13 C14 -116.67(12)
C7 P1 C13 C14 135.07(12)
Ru1 P1 C13 C14 11.35(13)
C1 P1 C13 C18 65.34(12)
C7 P1 C13 C18 -42.92(12)
Ru1 P1 C13 C18 -166.64(10)
C18 C13 C14 C15 2.6(2)
P1 C13 C14 C15 -175.40(11)
C13 C14 C15 C16 -1.6(2)
C14 C15 C16 C17 -1.0(2)
C15 C16 C17 C18 2.6(2)
C16 C17 C18 C13 -1.6(2)
C14 C13 C18 C17 -1.0(2)
P1 C13 C18 C17 177.05(12)
C31 P2 C19 C24 -19.21(13)
C25 P2 C19 C24 -124.90(11)
Ru1 P2 C19 C24 105.53(11)
C31 P2 C19 C20 158.23(11)
C25 P2 C19 C20 52.54(12)
Ru1 P2 C19 C20 -77.03(12)
C24 C19 C20 C21 1.6(2)
P2 C19 C20 C21 -175.87(11)
C19 C20 C21 C22 -0.6(2)
C20 C21 C22 C23 -0.8(2)
C21 C22 C23 C24 1.2(2)
C20 C19 C24 C23 -1.2(2)
P2 C19 C24 C23 176.30(11)
C22 C23 C24 C19 -0.2(2)
C31 P2 C25 C30 -91.34(12)
C19 P2 C25 C30 14.91(13)
Ru1 P2 C25 C30 144.39(10)
C31 P2 C25 C26 83.72(11)
C19 P2 C25 C26 -170.03(10)
Ru1 P2 C25 C26 -40.55(12)
C30 C25 C26 C27 -1.4(2)
P2 C25 C26 C27 -176.63(11)
C25 C26 C27 C28 0.4(2)
C26 C27 C28 C29 0.9(2)
C27 C28 C29 C30 -1.3(2)
C28 C29 C30 C25 0.3(2)
C26 C25 C30 C29 1.0(2)
P2 C25 C30 C29 176.06(11)
C19 P2 C31 C36 102.48(11)
C25 P2 C31 C36 -150.60(11)
Ru1 P2 C31 C36 -24.22(12)
C19 P2 C31 C32 -74.68(12)
C25 P2 C31 C32 32.24(12)
Ru1 P2 C31 C32 158.62(9)
C36 C31 C32 C33 0.1(2)
P2 C31 C32 C33 177.35(11)
C31 C32 C33 C34 0.5(2)
C32 C33 C34 C35 -0.7(2)
C33 C34 C35 C36 0.3(2)
C34 C35 C36 C31 0.4(2)
C32 C31 C36 C35 -0.6(2)
P2 C31 C36 C35 -177.75(10)
C49 P3 C37 C42 144.28(12)
C43 P3 C37 C42 20.31(14)
C55 P3 C37 C42 -98.80(13)
C49 P3 C37 C38 -41.45(12)
C43 P3 C37 C38 -165.43(10)
C55 P3 C37 C38 75.46(12)
C42 C37 C38 C39 -0.7(2)
P3 C37 C38 C39 -175.14(11)
C37 C38 C39 C40 0.9(2)
C38 C39 C40 C41 -0.3(2)
C39 C40 C41 C42 -0.5(2)
C40 C41 C42 C37 0.8(2)
C38 C37 C42 C41 -0.2(2)
P3 C37 C42 C41 173.90(11)
C49 P3 C43 C48 -0.12(13)
C37 P3 C43 C48 124.49(11)
C55 P3 C43 C48 -116.93(11)
C49 P3 C43 C44 175.70(11)
C37 P3 C43 C44 -59.70(13)
C55 P3 C43 C44 58.89(13)
C48 C43 C44 C45 -2.1(2)
P3 C43 C44 C45 -177.84(11)
C43 C44 C45 C46 2.7(2)
C44 C45 C46 C47 -0.9(2)
C45 C46 C47 C48 -1.5(2)
C46 C47 C48 C43 2.1(2)
C44 C43 C48 C47 -0.3(2)
P3 C43 C48 C47 175.54(11)
C37 P3 C49 C50 -37.38(13)
C43 P3 C49 C50 89.69(12)
C55 P3 C49 C50 -153.61(11)
C37 P3 C49 C54 149.11(11)
C43 P3 C49 C54 -83.82(12)
C55 P3 C49 C54 32.88(13)
C54 C49 C50 C51 0.3(2)
P3 C49 C50 C51 -173.13(11)
C49 C50 C51 C52 0.6(2)
C50 C51 C52 C53 -1.1(2)
C51 C52 C53 C54 0.8(3)
C52 C53 C54 C49 0.1(2)
C50 C49 C54 C53 -0.6(2)
P3 C49 C54 C53 172.85(12)
Ru1 S1 C55 S2 3.00(7)
Ru1 S1 C55 P3 -176.32(8)
Ru1 S2 C55 S1 -2.77(7)
Ru1 S2 C55 P3 176.54(8)
C49 P3 C55 S1 -105.72(9)
C37 P3 C55 S1 135.63(9)
C43 P3 C55 S1 12.02(10)
C49 P3 C55 S2 75.01(10)
C37 P3 C55 S2 -43.63(10)
C43 P3 C55 S2 -167.25(8)
